data_1517615
loop_
_publ_author_name
'Ping-Shing Cheng'
'Sam C.K. Hau'
'Thomas C.W. Mak'

_publ_section_title
;
 Layer-type organosilver(I) complexes assembled with nitrate and
 functionalized phenylethynide ligands
;
_journal_name_full
;
Inorganica Chimica Acta
;
_journal_page_first 110
_journal_page_last 119
_journal_volume 403
_journal_year 2013
_chemical_formula_moiety 'C48 H24 Ag9 N9 O21'
_chemical_formula_sum 'C48 H24 Ag9 N9 O21'
_chemical_formula_weight 2033.59
_space_group_IT_number 15
_symmetry_cell_setting monoclinic
_symmetry_space_group_name_Hall '-C 2yc'
_symmetry_space_group_name_H-M 'C 1 2/c 1'
_atom_sites_solution_hydrogens geom
_atom_sites_solution_primary direct
_atom_sites_solution_secondary difmap
_cell_angle_alpha 90.00
_cell_angle_beta 97.441(2)
_cell_angle_gamma 90.00
_cell_formula_units_Z 4
_cell_length_a 32.060(3)
_cell_length_b 7.9055(8)
_cell_length_c 20.400(2)
_cell_measurement_temperature 296(2)
_cell_volume 5126.8(9)
_computing_cell_refinement SAINT(Bruker,2001)
_computing_data_collection APEX2(Bruker,2003)
_computing_data_reduction APEX2(Bruker,2003)
_computing_molecular_graphics DIAMOND
_computing_publication_material 'SHELXL-97 (Sheldrick, 1997)'
_computing_structure_refinement 'SHELXL-97 (Sheldrick, 1997)'
_computing_structure_solution 'SHELXS-97 (Sheldrick, 1997)'
_diffrn_ambient_temperature 296(2)
_diffrn_measured_fraction_theta_full 0.992
_diffrn_measured_fraction_theta_max 0.992
_diffrn_measurement_device_type 'SMART CCD APEX II'
_diffrn_measurement_method '\w and \f'
_diffrn_radiation_monochromator graphite
_diffrn_radiation_source 'fine-focus sealed tube'
_diffrn_radiation_type MoK\a
_diffrn_radiation_wavelength 0.71073
_diffrn_reflns_av_R_equivalents 0.0588
_diffrn_reflns_av_sigmaI/netI 0.0339
_diffrn_reflns_limit_h_max 38
_diffrn_reflns_limit_h_min -38
_diffrn_reflns_limit_k_max 8
_diffrn_reflns_limit_k_min -9
_diffrn_reflns_limit_l_max 24
_diffrn_reflns_limit_l_min -24
_diffrn_reflns_number 29931
_diffrn_reflns_theta_full 25.50
_diffrn_reflns_theta_max 25.50
_diffrn_reflns_theta_min 1.28
_exptl_absorpt_coefficient_mu 3.454
_exptl_absorpt_correction_T_max 0.7239
_exptl_absorpt_correction_T_min 0.6254
_exptl_absorpt_correction_type multi-scan
_exptl_absorpt_process_details SADABS
_exptl_crystal_colour yellow
_exptl_crystal_density_diffrn 2.635
_exptl_crystal_density_method 'not measured'
_exptl_crystal_description needle
_exptl_crystal_F_000 3864
_exptl_crystal_size_max 0.15
_exptl_crystal_size_mid 0.10
_exptl_crystal_size_min 0.10
_refine_diff_density_max 7.176
_refine_diff_density_min -1.716
_refine_diff_density_rms 0.432
_refine_ls_extinction_method none
_refine_ls_goodness_of_fit_ref 1.166
_refine_ls_hydrogen_treatment constr
_refine_ls_matrix_type full
_refine_ls_number_parameters 389
_refine_ls_number_reflns 4743
_refine_ls_number_restraints 0
_refine_ls_restrained_S_all 1.166
_refine_ls_R_factor_all 0.0854
_refine_ls_R_factor_gt 0.0834
_refine_ls_shift/su_max 0.000
_refine_ls_shift/su_mean 0.000
_refine_ls_structure_factor_coef Fsqd
_refine_ls_weighting_details 'calc w=1/[\s^2^(Fo^2^)+(0.0945P)^2^+547.6542P] where P=(Fo^2^+2Fc^2^)/3'
_refine_ls_weighting_scheme calc
_refine_ls_wR_factor_gt 0.2232
_refine_ls_wR_factor_ref 0.2246
_reflns_number_gt 4489
_reflns_number_total 4743
_reflns_threshold_expression >2sigma(I)
_cod_data_source_file ICA-2013-403-110-119-5.cif
_cod_data_source_block L5
_cod_original_cell_volume 5126.9(9)
_cod_original_sg_symbol_H-M C2/c
_cod_database_code 1517615

loop_
_symmetry_equiv_pos_as_xyz
'x, y, z'
'-x, y, -z+1/2'
'x+1/2, y+1/2, z'
'-x+1/2, y+1/2, -z+1/2'
'-x, -y, -z'
'x, -y, z-1/2'
'-x+1/2, -y+1/2, -z'
'x+1/2, -y+1/2, z-1/2'

loop_
_atom_site_label
_atom_site_type_symbol
_atom_site_fract_x
_atom_site_fract_y
_atom_site_fract_z
_atom_site_U_iso_or_equiv
_atom_site_adp_type
_atom_site_occupancy
_atom_site_symmetry_multiplicity
_atom_site_calc_flag
_atom_site_refinement_flags
Ag1 Ag 0.0000 0.36425(17) 0.7500 0.0191(4) Uani 1 2 d S
Ag2 Ag 0.05763(3) 0.14117(14) 0.68503(5) 0.0213(3) Uani 1 1 d .
Ag3 Ag 0.05486(3) 0.14068(14) 0.83754(5) 0.0212(3) Uani 1 1 d .
Ag4 Ag 0.00259(3) -0.09883(13) 0.60946(5) 0.0194(3) Uani 1 1 d .
Ag5 Ag 0.06600(4) -0.00629(15) 0.51442(5) 0.0245(3) Uani 1 1 d .
C1 C 0.0686(4) 0.3248(17) 0.7648(6) 0.018(3) Uani 1 1 d .
C2 C 0.0979(4) 0.4225(17) 0.7713(6) 0.015(3) Uani 1 1 d .
C3 C 0.1298(4) 0.5516(17) 0.7792(6) 0.016(3) Uani 1 1 d .
C4 C 0.1730(4) 0.5261(16) 0.7853(6) 0.016(3) Uani 1 1 d .
C5 C 0.2015(5) 0.657(2) 0.7883(8) 0.024(3) Uani 1 1 d .
H5 H 0.2301 0.6353 0.7906 0.029 Uiso 1 1 calc R
C6 C 0.1866(4) 0.8228(18) 0.7879(7) 0.020(3) Uani 1 1 d .
H6 H 0.2054 0.9127 0.7915 0.024 Uiso 1 1 calc R
C7 C 0.1438(5) 0.8537(17) 0.7821(7) 0.020(3) Uani 1 1 d .
H7 H 0.1340 0.9646 0.7815 0.024 Uiso 1 1 calc R
C8 C 0.1152(4) 0.7204(18) 0.7772(6) 0.018(3) Uani 1 1 d .
H8 H 0.0865 0.7423 0.7726 0.021 Uiso 1 1 calc R
C9 C 0.0707(4) -0.0697(18) 0.6229(6) 0.018(3) Uani 1 1 d .
C10 C 0.1006(4) -0.1610(18) 0.6154(6) 0.017(3) Uani 1 1 d .
C11 C 0.1313(5) -0.2932(17) 0.6155(6) 0.019(3) Uani 1 1 d .
C12 C 0.1745(4) -0.2707(18) 0.6166(6) 0.020(3) Uani 1 1 d .
C13 C 0.2024(5) -0.405(2) 0.6176(7) 0.027(3) Uani 1 1 d .
H13 H 0.2311 -0.3857 0.6187 0.032 Uiso 1 1 calc R
C14 C 0.1865(5) -0.5681(19) 0.6168(7) 0.028(3) Uani 1 1 d .
H14 H 0.2048 -0.6598 0.6190 0.033 Uiso 1 1 calc R
C15 C 0.1439(5) -0.5950(19) 0.6129(7) 0.027(3) Uani 1 1 d .
H15 H 0.1335 -0.7049 0.6106 0.032 Uiso 1 1 calc R
C16 C 0.1162(5) -0.459(2) 0.6122(7) 0.027(3) Uani 1 1 d .
H16 H 0.0874 -0.4783 0.6095 0.032 Uiso 1 1 calc R
C17 C 0.0654(5) 0.0618(19) 0.4071(7) 0.023(3) Uani 1 1 d .
C18 C 0.0925(4) 0.1622(16) 0.4273(6) 0.016(3) Uani 1 1 d .
C19 C 0.1226(4) 0.3007(16) 0.4417(6) 0.016(3) Uani 1 1 d .
C20 C 0.1655(5) 0.2791(18) 0.4500(6) 0.021(3) Uani 1 1 d .
C21 C 0.1922(5) 0.4190(19) 0.4558(7) 0.025(3) Uani 1 1 d .
H21 H 0.2212 0.4035 0.4604 0.030 Uiso 1 1 calc R
C22 C 0.1758(6) 0.579(2) 0.4548(8) 0.033(4) Uani 1 1 d .
H22 H 0.1937 0.6722 0.4596 0.040 Uiso 1 1 calc R
C23 C 0.1327(6) 0.6019(19) 0.4467(7) 0.033(4) Uani 1 1 d .
H23 H 0.1215 0.7106 0.4456 0.039 Uiso 1 1 calc R
C24 C 0.1064(5) 0.4649(18) 0.4401(7) 0.023(3) Uani 1 1 d .
H24 H 0.0774 0.4813 0.4346 0.027 Uiso 1 1 calc R
N1 N 0.1901(4) 0.3534(15) 0.7875(6) 0.023(3) Uani 1 1 d .
N2 N 0.1930(4) -0.0982(16) 0.6172(7) 0.026(3) Uani 1 1 d .
N3 N 0.1848(4) 0.1117(16) 0.4539(7) 0.027(3) Uani 1 1 d .
N4 N 0.0030(3) 0.3237(13) 0.5493(5) 0.010(2) Uiso 1 1 d .
N5 N 0.0000 0.743(2) 0.7500 0.014(3) Uani 1 2 d S
O1 O 0.1687(4) 0.2390(15) 0.8052(8) 0.050(4) Uani 1 1 d .
O2 O 0.2254(4) 0.3322(17) 0.7718(8) 0.045(3) Uani 1 1 d .
O3 O 0.1739(4) 0.0167(15) 0.6374(8) 0.049(4) Uani 1 1 d .
O4 O 0.2270(4) -0.0799(18) 0.5972(8) 0.049(3) Uani 1 1 d .
O6 O 0.1627(4) -0.0062(15) 0.4684(9) 0.054(4) Uani 1 1 d .
O7 O 0.2201(4) 0.0964(17) 0.4409(7) 0.040(3) Uani 1 1 d .
O8 O 0.0430(4) 0.2916(17) 0.5533(8) 0.049(3) Uani 1 1 d .
O9 O -0.0187(4) 0.2885(17) 0.4973(6) 0.040(3) Uani 1 1 d .
O10 O -0.0101(4) 0.3553(15) 0.6011(5) 0.037(3) Uani 1 1 d .
O11 O 0.0003(3) 0.6615(12) 0.6966(5) 0.023(2) Uani 1 1 d .
O12 O 0.0000 0.8994(16) 0.7500 0.020(3) Uani 1 2 d S

loop_
_atom_site_aniso_label
_atom_site_aniso_U_11
_atom_site_aniso_U_22
_atom_site_aniso_U_33
_atom_site_aniso_U_23
_atom_site_aniso_U_13
_atom_site_aniso_U_12
Ag1 0.0145(7) 0.0109(7) 0.0314(8) 0.000 0.0008(6) 0.000
Ag2 0.0240(6) 0.0212(6) 0.0192(5) -0.0074(4) 0.0042(4) -0.0004(4)
Ag3 0.0232(6) 0.0213(6) 0.0194(5) 0.0067(4) 0.0038(4) 0.0003(4)
Ag4 0.0184(5) 0.0192(5) 0.0206(5) 0.0025(4) 0.0031(4) 0.0004(4)
Ag5 0.0330(6) 0.0281(6) 0.0131(5) 0.0041(4) 0.0052(4) 0.0023(5)
C1 0.025(7) 0.015(6) 0.013(6) -0.003(5) 0.004(5) -0.004(6)
C2 0.018(6) 0.014(6) 0.016(6) 0.001(5) 0.011(5) 0.001(5)
C3 0.021(7) 0.014(6) 0.014(6) 0.002(5) 0.006(5) -0.002(5)
C4 0.022(7) 0.011(6) 0.015(6) 0.003(5) 0.003(5) -0.001(5)
C5 0.016(7) 0.026(8) 0.031(8) 0.006(6) 0.001(6) -0.003(6)
C6 0.021(7) 0.018(7) 0.022(7) -0.002(5) 0.008(5) -0.006(6)
C7 0.032(8) 0.011(6) 0.018(6) 0.003(5) 0.005(6) -0.004(6)
C8 0.016(6) 0.021(7) 0.018(6) -0.002(5) 0.006(5) 0.006(5)
C9 0.020(7) 0.024(7) 0.009(6) -0.002(5) 0.005(5) -0.004(6)
C10 0.021(7) 0.020(7) 0.011(6) -0.001(5) 0.002(5) 0.003(6)
C11 0.031(7) 0.015(7) 0.012(6) 0.000(5) 0.008(5) 0.004(6)
C12 0.026(7) 0.019(7) 0.013(6) -0.002(5) -0.001(5) 0.001(6)
C13 0.025(8) 0.034(8) 0.021(7) -0.007(6) 0.004(6) 0.003(7)
C14 0.044(9) 0.017(7) 0.020(7) -0.006(6) -0.001(6) 0.014(7)
C15 0.049(10) 0.019(7) 0.015(7) -0.004(6) 0.012(6) -0.002(7)
C16 0.040(9) 0.023(7) 0.020(7) -0.003(6) 0.014(6) -0.001(7)
C17 0.036(8) 0.021(7) 0.011(6) 0.003(5) 0.000(6) 0.006(6)
C18 0.028(7) 0.011(6) 0.009(6) -0.002(5) -0.002(5) -0.003(6)
C19 0.020(7) 0.011(6) 0.014(6) 0.003(5) -0.001(5) -0.002(5)
C20 0.035(8) 0.013(6) 0.014(6) 0.000(5) 0.001(6) -0.005(6)
C21 0.026(8) 0.023(7) 0.027(7) 0.001(6) 0.009(6) -0.014(6)
C22 0.054(11) 0.023(8) 0.020(7) 0.001(6) 0.002(7) -0.014(8)
C23 0.066(12) 0.012(7) 0.019(7) -0.004(6) 0.000(7) -0.004(7)
C24 0.034(8) 0.014(7) 0.018(7) 0.002(5) -0.005(6) 0.002(6)
N1 0.025(7) 0.016(6) 0.028(6) -0.006(5) 0.000(5) 0.002(5)
N2 0.024(7) 0.022(7) 0.033(7) 0.006(5) 0.005(5) -0.005(5)
N3 0.027(7) 0.022(7) 0.031(7) 0.001(5) -0.001(5) 0.003(5)
N5 0.015(7) 0.018(8) 0.011(7) 0.000 0.001(6) 0.000
O1 0.040(7) 0.016(6) 0.096(11) 0.003(6) 0.013(7) -0.004(5)
O2 0.025(6) 0.039(7) 0.073(9) 0.001(7) 0.016(6) 0.005(5)
O3 0.044(8) 0.018(6) 0.085(11) -0.001(6) 0.012(7) 0.004(6)
O4 0.041(7) 0.045(8) 0.065(9) 0.001(7) 0.016(7) -0.017(6)
O6 0.029(7) 0.021(6) 0.106(12) 0.012(7) -0.011(7) -0.003(5)
O7 0.025(6) 0.047(8) 0.048(7) -0.003(6) 0.004(5) 0.006(5)
O8 0.040(7) 0.036(7) 0.071(9) -0.012(7) 0.009(7) 0.001(6)
O9 0.046(7) 0.041(7) 0.032(6) -0.001(5) -0.001(5) 0.000(6)
O10 0.065(8) 0.032(6) 0.016(5) -0.004(4) 0.007(5) -0.013(6)
O11 0.038(6) 0.017(5) 0.016(5) -0.003(4) 0.010(4) -0.001(4)
O12 0.041(9) 0.009(6) 0.010(6) 0.000 0.004(6) 0.000

loop_
_atom_type_symbol
_atom_type_description
_atom_type_scat_dispersion_real
_atom_type_scat_dispersion_imag
_atom_type_scat_source
C C 0.0033 0.0016 'International Tables Vol C Tables 4.2.6.8 and 6.1.1.4'
H H 0.0000 0.0000 'International Tables Vol C Tables 4.2.6.8 and 6.1.1.4'
N N 0.0061 0.0033 'International Tables Vol C Tables 4.2.6.8 and 6.1.1.4'
O O 0.0106 0.0060 'International Tables Vol C Tables 4.2.6.8 and 6.1.1.4'
Ag Ag -0.8971 1.1015 'International Tables Vol C Tables 4.2.6.8 and 6.1.1.4'

loop_
_geom_angle_atom_site_label_1
_geom_angle_atom_site_label_2
_geom_angle_atom_site_label_3
_geom_angle
_geom_angle_site_symmetry_1
_geom_angle_site_symmetry_3
C1 Ag1 C1 163.7(7) . 2_556
C1 Ag1 O11 97.4(4) . 2_556
C1 Ag1 O11 97.4(4) 2_556 2_556
C1 Ag1 O11 97.4(4) . .
C1 Ag1 O11 97.4(4) 2_556 .
O11 Ag1 O11 49.8(4) 2_556 .
C1 Ag1 Ag3 47.3(3) . .
C1 Ag1 Ag3 120.5(3) 2_556 .
O11 Ag1 Ag3 109.0(2) 2_556 .
O11 Ag1 Ag3 140.2(2) . .
C1 Ag1 Ag3 120.5(3) . 2_556
C1 Ag1 Ag3 47.3(3) 2_556 2_556
O11 Ag1 Ag3 140.2(2) 2_556 2_556
O11 Ag1 Ag3 109.0(2) . 2_556
Ag3 Ag1 Ag3 105.84(6) . 2_556
C1 Ag1 Ag2 46.6(3) . .
C1 Ag1 Ag2 121.3(4) 2_556 .
O11 Ag1 Ag2 139.3(2) 2_556 .
O11 Ag1 Ag2 108.2(2) . .
Ag3 Ag1 Ag2 63.72(4) . .
Ag3 Ag1 Ag2 74.36(4) 2_556 .
C1 Ag1 Ag2 121.3(4) . 2_556
C1 Ag1 Ag2 46.6(3) 2_556 2_556
O11 Ag1 Ag2 108.2(2) 2_556 2_556
O11 Ag1 Ag2 139.3(2) . 2_556
Ag3 Ag1 Ag2 74.36(4) . 2_556
Ag3 Ag1 Ag2 63.72(4) 2_556 2_556
Ag2 Ag1 Ag2 107.59(6) . 2_556
C9 Ag2 C1 157.8(5) . .
C9 Ag2 Ag4 48.3(4) . .
C1 Ag2 Ag4 149.8(4) . .
C9 Ag2 Ag1 153.0(4) . .
C1 Ag2 Ag1 47.4(4) . .
Ag4 Ag2 Ag1 104.71(4) . .
C9 Ag2 Ag3 127.9(4) . .
C1 Ag2 Ag3 43.8(4) . .
Ag4 Ag2 Ag3 115.81(5) . .
Ag1 Ag2 Ag3 57.29(3) . .
C17 Ag3 C1 158.5(6) 6_556 .
C17 Ag3 Ag1 152.5(4) 6_556 .
C1 Ag3 Ag1 48.4(4) . .
C17 Ag3 Ag4 47.7(4) 6_556 2_556
C1 Ag3 Ag4 151.3(4) . 2_556
Ag1 Ag3 Ag4 104.90(4) . 2_556
C17 Ag3 Ag2 129.8(4) 6_556 .
C1 Ag3 Ag2 44.1(3) . .
Ag1 Ag3 Ag2 58.98(3) . .
Ag4 Ag3 Ag2 117.81(5) 2_556 .
C9 Ag4 C17 166.1(6) . 5_556
C9 Ag4 Ag2 48.1(4) . .
C17 Ag4 Ag2 121.5(4) 5_556 .
C9 Ag4 Ag3 123.4(4) . 2_556
C17 Ag4 Ag3 46.4(4) 5_556 2_556
Ag2 Ag4 Ag3 75.53(4) . 2_556
C9 Ag4 Ag5 47.2(3) . .
C17 Ag4 Ag5 126.8(4) 5_556 .
Ag2 Ag4 Ag5 76.86(4) . .
Ag3 Ag4 Ag5 125.11(5) 2_556 .
C9 Ag4 Ag5 129.8(3) . 5_556
C17 Ag4 Ag5 44.0(4) 5_556 5_556
Ag2 Ag4 Ag5 123.58(5) . 5_556
Ag3 Ag4 Ag5 74.18(4) 2_556 5_556
Ag5 Ag4 Ag5 83.36(4) . 5_556
C17 Ag5 C9 176.5(5) . .
C17 Ag5 C18 29.3(5) . .
C9 Ag5 C18 147.6(5) . .
C17 Ag5 C10 148.9(5) . .
C9 Ag5 C10 29.0(5) . .
C18 Ag5 C10 134.0(5) . .
C17 Ag5 Ag4 138.4(4) . .
C9 Ag5 Ag4 45.1(3) . .
C18 Ag5 Ag4 154.7(3) . .
C10 Ag5 Ag4 68.1(3) . .
C17 Ag5 Ag4 42.3(4) . 5_556
C9 Ag5 Ag4 140.9(4) . 5_556
C18 Ag5 Ag4 63.9(3) . 5_556
C10 Ag5 Ag4 160.7(3) . 5_556
Ag4 Ag5 Ag4 96.64(4) . 5_556
C2 C1 Ag3 125.3(11) . .
C2 C1 Ag2 123.8(10) . .
Ag3 C1 Ag2 92.1(5) . .
C2 C1 Ag1 132.2(11) . .
Ag3 C1 Ag1 84.3(5) . .
Ag2 C1 Ag1 86.0(5) . .
C1 C2 C3 174.5(14) . .
C4 C3 C8 117.6(12) . .
C4 C3 C2 126.4(12) . .
C8 C3 C2 115.9(12) . .
C5 C4 C3 122.9(13) . .
C5 C4 N1 117.0(12) . .
C3 C4 N1 120.2(12) . .
C4 C5 C6 118.8(13) . .
C4 C5 H5 120.6 . .
C6 C5 H5 120.6 . .
C7 C6 C5 120.1(13) . .
C7 C6 H6 119.9 . .
C5 C6 H6 119.9 . .
C6 C7 C8 120.6(13) . .
C6 C7 H7 119.7 . .
C8 C7 H7 119.7 . .
C7 C8 C3 120.0(12) . .
C7 C8 H8 120.0 . .
C3 C8 H8 120.0 . .
C10 C9 Ag2 137.6(11) . .
C10 C9 Ag4 135.3(11) . .
Ag2 C9 Ag4 83.6(5) . .
C10 C9 Ag5 87.8(9) . .
Ag2 C9 Ag5 114.2(6) . .
Ag4 C9 Ag5 87.8(5) . .
C9 C10 C11 167.4(15) . .
C9 C10 Ag5 63.1(8) . .
C11 C10 Ag5 125.6(9) . .
C16 C11 C12 117.3(13) . .
C16 C11 C10 116.8(13) . .
C12 C11 C10 125.9(13) . .
C13 C12 C11 122.8(14) . .
C13 C12 N2 116.4(13) . .
C11 C12 N2 120.8(12) . .
C12 C13 C14 118.4(14) . .
C12 C13 H13 120.8 . .
C14 C13 H13 120.8 . .
C15 C14 C13 120.4(14) . .
C15 C14 H14 119.8 . .
C13 C14 H14 119.8 . .
C14 C15 C16 120.4(14) . .
C14 C15 H15 119.8 . .
C16 C15 H15 119.8 . .
C11 C16 C15 120.6(15) . .
C11 C16 H16 119.7 . .
C15 C16 H16 119.7 . .
C18 C17 Ag3 139.7(12) . 6
C18 C17 Ag4 128.6(12) . 5_556
Ag3 C17 Ag4 85.9(6) 6 5_556
C18 C17 Ag5 84.9(9) . .
Ag3 C17 Ag5 116.6(7) 6 .
Ag4 C17 Ag5 93.7(6) 5_556 .
C17 C18 C19 170.2(14) . .
C17 C18 Ag5 65.8(9) . .
C19 C18 Ag5 122.7(8) . .
C20 C19 C24 118.8(13) . .
C20 C19 C18 123.6(12) . .
C24 C19 C18 117.3(12) . .
C19 C20 C21 120.4(14) . .
C19 C20 N3 122.1(12) . .
C21 C20 N3 117.5(14) . .
C22 C21 C20 120.0(15) . .
C22 C21 H21 120.0 . .
C20 C21 H21 120.0 . .
C21 C22 C23 119.9(15) . .
C21 C22 H22 120.0 . .
C23 C22 H22 120.0 . .
C24 C23 C22 120.1(15) . .
C24 C23 H23 119.9 . .
C22 C23 H23 119.9 . .
C23 C24 C19 120.7(15) . .
C23 C24 H24 119.6 . .
C19 C24 H24 119.6 . .
O1 N1 O2 123.4(13) . .
O1 N1 C4 118.4(12) . .
O2 N1 C4 118.2(13) . .
O3 N2 O4 122.9(14) . .
O3 N2 C12 118.5(13) . .
O4 N2 C12 118.6(13) . .
O7 N3 O6 124.5(14) . .
O7 N3 C20 119.0(13) . .
O6 N3 C20 116.4(13) . .
O10 N4 O9 125.5(12) . .
O10 N4 O8 115.7(12) . .
O9 N4 O8 117.2(12) . .
O12 N5 O11 120.5(8) . 2_556
O12 N5 O11 120.5(8) . .
O11 N5 O11 118.9(15) 2_556 .
N5 O11 Ag1 95.7(8) . .

loop_
_geom_bond_atom_site_label_1
_geom_bond_atom_site_label_2
_geom_bond_distance
_geom_bond_site_symmetry_2
Ag1 C1 2.204(14) .
Ag1 C1 2.204(14) 2_556
Ag1 O11 2.591(10) 2_556
Ag1 O11 2.591(10) .
Ag1 Ag3 2.9314(14) .
Ag1 Ag3 2.9314(14) 2_556
Ag1 Ag2 2.9858(13) .
Ag1 Ag2 2.9858(13) 2_556
Ag2 C9 2.167(14) .
Ag2 C1 2.175(13) .
Ag2 Ag4 2.8959(15) .
Ag2 Ag3 3.1239(15) .
Ag3 C17 2.137(15) 6_556
Ag3 C1 2.165(13) .
Ag3 Ag4 2.9432(15) 2_556
Ag4 C9 2.177(13) .
Ag4 C17 2.183(16) 5_556
Ag4 Ag3 2.9432(15) 2_556
Ag4 Ag5 3.0737(15) .
Ag4 Ag5 3.2363(15) 5_556
Ag5 C17 2.252(13) .
Ag5 C9 2.255(12) .
Ag5 C18 2.460(13) .
Ag5 C10 2.526(13) .
Ag5 Ag4 3.2362(15) 5_556
C1 C2 1.21(2) .
C2 C3 1.439(19) .
C3 C4 1.387(19) .
C3 C8 1.413(19) .
C4 C5 1.38(2) .
C4 N1 1.471(17) .
C5 C6 1.39(2) .
C5 H5 0.9300 .
C6 C7 1.38(2) .
C6 H6 0.9300 .
C7 C8 1.39(2) .
C7 H7 0.9300 .
C8 H8 0.9300 .
C9 C10 1.23(2) .
C10 C11 1.434(19) .
C11 C16 1.39(2) .
C11 C12 1.40(2) .
C12 C13 1.38(2) .
C12 N2 1.487(19) .
C13 C14 1.39(2) .
C13 H13 0.9300 .
C14 C15 1.37(2) .
C14 H14 0.9300 .
C15 C16 1.40(2) .
C15 H15 0.9300 .
C16 H16 0.9300 .
C17 C18 1.21(2) .
C17 Ag3 2.137(15) 6
C17 Ag4 2.183(16) 5_556
C18 C19 1.463(18) .
C19 C20 1.37(2) .
C19 C24 1.397(19) .
C20 C21 1.39(2) .
C20 N3 1.460(19) .
C21 C22 1.37(2) .
C21 H21 0.9300 .
C22 C23 1.38(3) .
C22 H22 0.9300 .
C23 C24 1.37(2) .
C23 H23 0.9300 .
C24 H24 0.9300 .
N1 O1 1.218(18) .
N1 O2 1.225(17) .
N2 O3 1.198(18) .
N2 O4 1.219(18) .
N3 O7 1.201(18) .
N3 O6 1.232(18) .
N4 O10 1.212(15) .
N4 O9 1.222(16) .
N4 O8 1.301(17) .
N5 O12 1.24(2) .
N5 O11 1.266(13) 2_556
N5 O11 1.266(13) .

loop_
_geom_torsion_atom_site_label_1
_geom_torsion_atom_site_label_2
_geom_torsion_atom_site_label_3
_geom_torsion_atom_site_label_4
_geom_torsion
_geom_torsion_site_symmetry_1
_geom_torsion_site_symmetry_4
C1 Ag1 Ag2 C9 165.2(9) . .
C1 Ag1 Ag2 C9 -1.0(9) 2_556 .
O11 Ag1 Ag2 C9 -160.7(8) 2_556 .
O11 Ag1 Ag2 C9 -112.0(8) . .
Ag3 Ag1 Ag2 C9 110.3(8) . .
Ag3 Ag1 Ag2 C9 -6.7(8) 2_556 .
Ag2 Ag1 Ag2 C9 48.4(8) 2_556 .
C1 Ag1 Ag2 C1 -166.2(6) 2_556 .
O11 Ag1 Ag2 C1 34.0(6) 2_556 .
O11 Ag1 Ag2 C1 82.8(5) . .
Ag3 Ag1 Ag2 C1 -55.0(5) . .
Ag3 Ag1 Ag2 C1 -172.0(5) 2_556 .
Ag2 Ag1 Ag2 C1 -116.8(5) 2_556 .
C1 Ag1 Ag2 Ag4 166.5(5) . .
C1 Ag1 Ag2 Ag4 0.3(4) 2_556 .
O11 Ag1 Ag2 Ag4 -159.5(3) 2_556 .
O11 Ag1 Ag2 Ag4 -110.8(2) . .
Ag3 Ag1 Ag2 Ag4 111.50(5) . .
Ag3 Ag1 Ag2 Ag4 -5.52(4) 2_556 .
Ag2 Ag1 Ag2 Ag4 49.66(3) 2_556 .
C1 Ag1 Ag2 Ag3 55.0(5) . .
C1 Ag1 Ag2 Ag3 -111.2(4) 2_556 .
O11 Ag1 Ag2 Ag3 89.0(3) 2_556 .
O11 Ag1 Ag2 Ag3 137.7(2) . .
Ag3 Ag1 Ag2 Ag3 -117.02(5) 2_556 .
Ag2 Ag1 Ag2 Ag3 -61.84(3) 2_556 .
C1 Ag1 Ag3 C17 -171.6(9) . 6_556
C1 Ag1 Ag3 C17 -5.1(9) 2_556 6_556
O11 Ag1 Ag3 C17 106.0(8) 2_556 6_556
O11 Ag1 Ag3 C17 155.2(9) . 6_556
Ag3 Ag1 Ag3 C17 -54.4(8) 2_556 6_556
Ag2 Ag1 Ag3 C17 -117.5(8) . 6_556
Ag2 Ag1 Ag3 C17 1.7(8) 2_556 6_556
C1 Ag1 Ag3 C1 166.5(6) 2_556 .
O11 Ag1 Ag3 C1 -82.4(5) 2_556 .
O11 Ag1 Ag3 C1 -33.2(6) . .
Ag3 Ag1 Ag3 C1 117.2(5) 2_556 .
Ag2 Ag1 Ag3 C1 54.1(5) . .
Ag2 Ag1 Ag3 C1 173.3(5) 2_556 .
C1 Ag1 Ag3 Ag4 -167.9(5) . 2_556
C1 Ag1 Ag3 Ag4 -1.3(4) 2_556 2_556
O11 Ag1 Ag3 Ag4 109.8(2) 2_556 2_556
O11 Ag1 Ag3 Ag4 158.9(3) . 2_556
Ag3 Ag1 Ag3 Ag4 -50.70(3) 2_556 2_556
Ag2 Ag1 Ag3 Ag4 -113.79(5) . 2_556
Ag2 Ag1 Ag3 Ag4 5.44(4) 2_556 2_556
C1 Ag1 Ag3 Ag2 -54.1(5) . .
C1 Ag1 Ag3 Ag2 112.5(4) 2_556 .
O11 Ag1 Ag3 Ag2 -136.4(2) 2_556 .
O11 Ag1 Ag3 Ag2 -87.3(3) . .
Ag3 Ag1 Ag3 Ag2 63.09(3) 2_556 .
Ag2 Ag1 Ag3 Ag2 119.22(5) 2_556 .
C9 Ag2 Ag3 C17 0.4(7) . 6_556
C1 Ag2 Ag3 C17 -151.6(8) . 6_556
Ag4 Ag2 Ag3 C17 56.4(5) . 6_556
Ag1 Ag2 Ag3 C17 147.8(5) . 6_556
C9 Ag2 Ag3 C1 152.1(7) . .
Ag4 Ag2 Ag3 C1 -151.9(5) . .
Ag1 Ag2 Ag3 C1 -60.5(5) . .
C9 Ag2 Ag3 Ag1 -147.4(5) . .
C1 Ag2 Ag3 Ag1 60.5(5) . .
Ag4 Ag2 Ag3 Ag1 -91.40(5) . .
C9 Ag2 Ag3 Ag4 -56.1(5) . 2_556
C1 Ag2 Ag3 Ag4 151.8(5) . 2_556
Ag4 Ag2 Ag3 Ag4 -0.14(7) . 2_556
Ag1 Ag2 Ag3 Ag4 91.26(5) . 2_556
C1 Ag2 Ag4 C9 -159.2(9) . .
Ag1 Ag2 Ag4 C9 -179.3(5) . .
Ag3 Ag2 Ag4 C9 -118.8(5) . .
C9 Ag2 Ag4 C17 -168.6(6) . 5_556
C1 Ag2 Ag4 C17 32.2(9) . 5_556
Ag1 Ag2 Ag4 C17 12.2(4) . 5_556
Ag3 Ag2 Ag4 C17 72.6(4) . 5_556
C9 Ag2 Ag4 Ag3 -175.3(5) . 2_556
C1 Ag2 Ag4 Ag3 25.5(7) . 2_556
Ag1 Ag2 Ag4 Ag3 5.47(4) . 2_556
Ag3 Ag2 Ag4 Ag3 65.89(4) . 2_556
C9 Ag2 Ag4 Ag5 -43.2(5) . .
C1 Ag2 Ag4 Ag5 157.6(7) . .
Ag1 Ag2 Ag4 Ag5 137.55(4) . .
Ag3 Ag2 Ag4 Ag5 -162.04(5) . .
C9 Ag2 Ag4 Ag5 -115.9(5) . 5_556
C1 Ag2 Ag4 Ag5 84.9(7) . 5_556
Ag1 Ag2 Ag4 Ag5 64.85(6) . 5_556
Ag3 Ag2 Ag4 Ag5 125.27(5) . 5_556
C9 Ag4 Ag5 C17 -179.1(8) . .
C17 Ag4 Ag5 C17 -15.4(11) 5_556 .
Ag2 Ag4 Ag5 C17 -135.1(6) . .
Ag3 Ag4 Ag5 C17 -73.7(6) 2_556 .
Ag5 Ag4 Ag5 C17 -8.3(6) 5_556 .
C17 Ag4 Ag5 C9 163.6(7) 5_556 .
Ag2 Ag4 Ag5 C9 44.0(5) . .
Ag3 Ag4 Ag5 C9 105.4(5) 2_556 .
Ag5 Ag4 Ag5 C9 170.8(5) 5_556 .
C9 Ag4 Ag5 C18 -132.8(9) . .
C17 Ag4 Ag5 C18 30.9(8) 5_556 .
Ag2 Ag4 Ag5 C18 -88.8(7) . .
Ag3 Ag4 Ag5 C18 -27.4(7) 2_556 .
Ag5 Ag4 Ag5 C18 38.0(7) 5_556 .
C9 Ag4 Ag5 C10 21.5(6) . .
C17 Ag4 Ag5 C10 -174.8(6) 5_556 .
Ag2 Ag4 Ag5 C10 65.5(3) . .
Ag3 Ag4 Ag5 C10 126.9(3) 2_556 .
Ag5 Ag4 Ag5 C10 -167.7(3) 5_556 .
C9 Ag4 Ag5 Ag4 -170.8(5) . 5_556
C17 Ag4 Ag5 Ag4 -7.1(5) 5_556 5_556
Ag2 Ag4 Ag5 Ag4 -126.80(5) . 5_556
Ag3 Ag4 Ag5 Ag4 -65.34(5) 2_556 5_556
Ag5 Ag4 Ag5 Ag4 0.0 5_556 5_556
C17 Ag3 C1 C2 -51(2) 6_556 .
Ag1 Ag3 C1 C2 139.2(15) . .
Ag4 Ag3 C1 C2 164.2(9) 2_556 .
Ag2 Ag3 C1 C2 -135.1(16) . .
C17 Ag3 C1 Ag2 83.7(14) 6_556 .
Ag1 Ag3 C1 Ag2 -85.7(5) . .
Ag4 Ag3 C1 Ag2 -60.7(9) 2_556 .
C17 Ag3 C1 Ag1 169.4(12) 6_556 .
Ag4 Ag3 C1 Ag1 25.1(9) 2_556 .
Ag2 Ag3 C1 Ag1 85.7(5) . .
C9 Ag2 C1 C2 58(2) . .
Ag4 Ag2 C1 C2 -166.5(9) . .
Ag1 Ag2 C1 C2 -139.8(15) . .
Ag3 Ag2 C1 C2 136.1(16) . .
C9 Ag2 C1 Ag3 -78.1(14) . .
Ag4 Ag2 C1 Ag3 57.4(9) . .
Ag1 Ag2 C1 Ag3 84.1(5) . .
C9 Ag2 C1 Ag1 -162.2(11) . .
Ag4 Ag2 C1 Ag1 -26.8(9) . .
Ag3 Ag2 C1 Ag1 -84.1(5) . .
C1 Ag1 C1 C2 -179.8(14) 2_556 .
O11 Ag1 C1 C2 -24.9(14) 2_556 .
O11 Ag1 C1 C2 25.4(14) . .
Ag3 Ag1 C1 C2 -133.9(16) . .
Ag3 Ag1 C1 C2 142.5(13) 2_556 .
Ag2 Ag1 C1 C2 133.6(16) . .
Ag2 Ag1 C1 C2 -141.5(13) 2_556 .
C1 Ag1 C1 Ag3 -45.8(3) 2_556 .
O11 Ag1 C1 Ag3 109.1(4) 2_556 .
O11 Ag1 C1 Ag3 159.3(3) . .
Ag3 Ag1 C1 Ag3 -83.5(4) 2_556 .
Ag2 Ag1 C1 Ag3 -92.5(5) . .
Ag2 Ag1 C1 Ag3 -7.6(5) 2_556 .
C1 Ag1 C1 Ag2 46.7(3) 2_556 .
O11 Ag1 C1 Ag2 -158.4(4) 2_556 .
O11 Ag1 C1 Ag2 -108.2(4) . .
Ag3 Ag1 C1 Ag2 92.5(5) . .
Ag3 Ag1 C1 Ag2 9.0(5) 2_556 .
Ag2 Ag1 C1 Ag2 84.9(4) 2_556 .
Ag3 C1 C2 C3 -112(14) . .
Ag2 C1 C2 C3 126(14) . .
Ag1 C1 C2 C3 6(15) . .
C1 C2 C3 C4 178(100) . .
C1 C2 C3 C8 -6(15) . .
C8 C3 C4 C5 -1(2) . .
C2 C3 C4 C5 175.6(13) . .
C8 C3 C4 N1 -179.9(12) . .
C2 C3 C4 N1 -3(2) . .
C3 C4 C5 C6 3(2) . .
N1 C4 C5 C6 -178.5(13) . .
C4 C5 C6 C7 -2(2) . .
C5 C6 C7 C8 1(2) . .
C6 C7 C8 C3 1(2) . .
C4 C3 C8 C7 -0.7(19) . .
C2 C3 C8 C7 -177.8(12) . .
C1 Ag2 C9 C10 -8(3) . .
Ag4 Ag2 C9 C10 -159.8(19) . .
Ag1 Ag2 C9 C10 -158.2(12) . .
Ag3 Ag2 C9 C10 -67.1(17) . .
C1 Ag2 C9 Ag4 151.8(11) . .
Ag1 Ag2 C9 Ag4 1.6(10) . .
Ag3 Ag2 C9 Ag4 92.7(4) . .
C1 Ag2 C9 Ag5 -123.5(12) . .
Ag4 Ag2 C9 Ag5 84.7(6) . .
Ag1 Ag2 C9 Ag5 86.2(9) . .
Ag3 Ag2 C9 Ag5 177.3(3) . .
C17 Ag4 C9 C10 -154.5(18) 5_556 .
Ag2 Ag4 C9 C10 160.7(17) . .
Ag3 Ag4 C9 C10 166.2(13) 2_556 .
Ag5 Ag4 C9 C10 -84.7(14) . .
Ag5 Ag4 C9 C10 -96.7(15) 5_556 .
C17 Ag4 C9 Ag2 45(2) 5_556 .
Ag3 Ag4 C9 Ag2 5.5(5) 2_556 .
Ag5 Ag4 C9 Ag2 114.6(6) . .
Ag5 Ag4 C9 Ag2 102.7(4) 5_556 .
C17 Ag4 C9 Ag5 -70(2) 5_556 .
Ag2 Ag4 C9 Ag5 -114.6(6) . .
Ag3 Ag4 C9 Ag5 -109.1(3) 2_556 .
Ag5 Ag4 C9 Ag5 -12.0(7) 5_556 .
C17 Ag5 C9 C10 -55(9) . .
C18 Ag5 C9 C10 -80.4(13) . .
Ag4 Ag5 C9 C10 135.5(11) . .
Ag4 Ag5 C9 C10 150.1(7) 5_556 .
C17 Ag5 C9 Ag2 88(9) . .
C18 Ag5 C9 Ag2 62.1(11) . .
C10 Ag5 C9 Ag2 142.5(13) . .
Ag4 Ag5 C9 Ag2 -82.0(6) . .
Ag4 Ag5 C9 Ag2 -67.4(8) 5_556 .
C17 Ag5 C9 Ag4 170(8) . .
C18 Ag5 C9 Ag4 144.1(7) . .
C10 Ag5 C9 Ag4 -135.5(11) . .
Ag4 Ag5 C9 Ag4 14.6(8) 5_556 .
Ag2 C9 C10 C11 99(6) . .
Ag4 C9 C10 C11 -52(7) . .
Ag5 C9 C10 C11 -137(6) . .
Ag2 C9 C10 Ag5 -124.5(16) . .
Ag4 C9 C10 Ag5 84.7(12) . .
C17 Ag5 C10 C9 174.5(11) . .
C18 Ag5 C10 C9 132.7(9) . .
Ag4 Ag5 C10 C9 -32.3(9) . .
Ag4 Ag5 C10 C9 -72.0(14) 5_556 .
C17 Ag5 C10 C11 -16.1(18) . .
C9 Ag5 C10 C11 169.3(18) . .
C18 Ag5 C10 C11 -58.0(14) . .
Ag4 Ag5 C10 C11 137.0(12) . .
Ag4 Ag5 C10 C11 97.3(14) 5_556 .
C9 C10 C11 C16 38(7) . .
Ag5 C10 C11 C16 -93.1(14) . .
C9 C10 C11 C12 -144(6) . .
Ag5 C10 C11 C12 84.9(16) . .
C16 C11 C12 C13 -3(2) . .
C10 C11 C12 C13 179.0(13) . .
C16 C11 C12 N2 177.4(12) . .
C10 C11 C12 N2 -1(2) . .
C11 C12 C13 C14 1(2) . .
N2 C12 C13 C14 -179.8(13) . .
C12 C13 C14 C15 2(2) . .
C13 C14 C15 C16 -3(2) . .
C12 C11 C16 C15 3(2) . .
C10 C11 C16 C15 -179.2(13) . .
C14 C15 C16 C11 0(2) . .
C9 Ag5 C17 C18 -28(9) . .
C10 Ag5 C17 C18 -78.3(14) . .
Ag4 Ag5 C17 C18 140.8(8) . .
Ag4 Ag5 C17 C18 128.5(12) 5_556 .
C9 Ag5 C17 Ag3 116(9) . 6
C18 Ag5 C17 Ag3 144.2(14) . 6
C10 Ag5 C17 Ag3 65.9(13) . 6
Ag4 Ag5 C17 Ag3 -74.9(9) . 6
Ag4 Ag5 C17 Ag3 -87.3(8) 5_556 6
C9 Ag5 C17 Ag4 -157(8) . 5_556
C18 Ag5 C17 Ag4 -128.5(12) . 5_556
C10 Ag5 C17 Ag4 153.2(7) . 5_556
Ag4 Ag5 C17 Ag4 12.3(8) . 5_556
Ag3 C17 C18 C19 83(9) 6 .
Ag4 C17 C18 C19 -60(9) 5_556 .
Ag5 C17 C18 C19 -151(9) . .
Ag3 C17 C18 Ag5 -126.1(17) 6 .
Ag4 C17 C18 Ag5 90.7(11) 5_556 .
C9 Ag5 C18 C17 176.9(10) . .
C10 Ag5 C18 C17 135.2(10) . .
Ag4 Ag5 C18 C17 -78.8(12) . .
Ag4 Ag5 C18 C17 -35.9(9) 5_556 .
C17 Ag5 C18 C19 174.3(17) . .
C9 Ag5 C18 C19 -8.8(16) . .
C10 Ag5 C18 C19 -50.4(13) . .
Ag4 Ag5 C18 C19 95.5(12) . .
Ag4 Ag5 C18 C19 138.4(12) 5_556 .
C17 C18 C19 C20 -124(9) . .
Ag5 C18 C19 C20 88.2(15) . .
C17 C18 C19 C24 50(9) . .
Ag5 C18 C19 C24 -98.4(13) . .
C24 C19 C20 C21 -1(2) . .
C18 C19 C20 C21 172.3(13) . .
C24 C19 C20 N3 178.4(12) . .
C18 C19 C20 N3 -8(2) . .
C19 C20 C21 C22 2(2) . .
N3 C20 C21 C22 -177.8(14) . .
C20 C21 C22 C23 -1(2) . .
C21 C22 C23 C24 1(2) . .
C22 C23 C24 C19 0(2) . .
C20 C19 C24 C23 0(2) . .
C18 C19 C24 C23 -173.6(13) . .
C5 C4 N1 O1 157.8(15) . .
C3 C4 N1 O1 -23(2) . .
C5 C4 N1 O2 -22(2) . .
C3 C4 N1 O2 157.0(14) . .
C13 C12 N2 O3 -156.4(15) . .
C11 C12 N2 O3 23(2) . .
C13 C12 N2 O4 24(2) . .
C11 C12 N2 O4 -156.7(14) . .
C19 C20 N3 O7 157.3(14) . .
C21 C20 N3 O7 -23(2) . .
C19 C20 N3 O6 -20(2) . .
C21 C20 N3 O6 159.1(15) . .
O12 N5 O11 Ag1 180.000(9) . .
O11 N5 O11 Ag1 -0.004(9) 2_556 .
C1 Ag1 O11 N5 -93.5(6) . .
C1 Ag1 O11 N5 93.4(6) 2_556 .
O11 Ag1 O11 N5 0.002(8) 2_556 .
Ag3 Ag1 O11 N5 -69.5(7) . .
Ag3 Ag1 O11 N5 140.7(5) 2_556 .
Ag2 Ag1 O11 N5 -140.1(5) . .
Ag2 Ag1 O11 N5 69.2(7) 2_556 .
